data_2004421
loop_
_publ_author_name
'Driessen, W. L.'
'Neenan, T. X.'

_publ_contact_author
;
     Dr Willem L. Driessen
     Leiden Institute of Chemistry
     Gorlaeus Laboratories, Leiden University
     PO Box 9502
     2300 RA Leiden
     The Netherlands
;
_publ_section_title
;<i>catena</i>-Poly[dinitratocobalt(II)-\m-2,5-bis{2-(2-pyridyl)ethynyl}thiophene-<i>N</i>:<i>N</i>'],
 [Co(NO~3~)~2~(C~18~H~10~N~2~S)]~3~
;
_journal_issue 1
_journal_name_full 'Acta Crystallographica Section C'
_journal_page_first 59
_journal_page_last 61
_journal_paper_doi 10.1107/S0108270195008535
_journal_volume 52
_journal_year 1996
_chemical_formula_iupac '[Co (N O3)2 (C18 H10 N2 S)]3'
_chemical_formula_moiety 'C54 H30 Co3 N12 O18 S3'
_chemical_formula_sum 'C54 H30 Co3 N12 O18 S3'
_chemical_formula_weight 1407.88
_chemical_name_systematic
;
catena-(tris{\m-2,5-bis[2-(2'-pyridyl)-
ethynyl]thiophene-N,N'-dinitratocobalt(II)})
;
_space_group_IT_number 14
_symmetry_cell_setting monoclinic
_symmetry_space_group_name_Hall '-P 2ybc'
_symmetry_space_group_name_H-M 'P 1 21/c 1'
_audit_creation_method from_xtal_archive_file_using_CIFIO
_cell_angle_alpha 90.00000
_cell_angle_beta 106.9(1)
_cell_angle_gamma 90.00000
_cell_formula_units_Z 4
_cell_length_a 15.51(1)
_cell_length_b 15.178(5)
_cell_length_c 25.66(3)
_cell_measurement_reflns_used 24
_cell_measurement_temperature 293
_cell_measurement_theta_max 12
_cell_measurement_theta_min 10
_cell_volume 5780(9)
_computing_cell_refinement 'CAD-4 Software'
_computing_data_collection 'CAD-4 Software (Enraf-Nonius, 1989)'
_computing_data_reduction 'Xtal ADDREF SORTRF (Hall, Flack & Stewart, 1992)'
_computing_molecular_graphics 'PLUTON (Spek, 1992)'
_computing_publication_material 'Xtal BONDLA CIFIO'
_computing_structure_refinement 'Xtal CRYLSQ'
_computing_structure_solution 'Xtal SIMPEL'
_diffrn_ambient_temperature 293
_diffrn_measurement_device 'Enraf Nonius CAD4'
_diffrn_measurement_method \q/2\q
_diffrn_radiation_monochromator graphite
_diffrn_radiation_source xray_tube
_diffrn_radiation_type 'Mo K\a'
_diffrn_radiation_wavelength 0.71073
_diffrn_reflns_av_sigmaI/netI 0
_diffrn_reflns_limit_h_max 15
_diffrn_reflns_limit_h_min -16
_diffrn_reflns_limit_k_max 15
_diffrn_reflns_limit_k_min 0
_diffrn_reflns_limit_l_max 26
_diffrn_reflns_limit_l_min 0
_diffrn_reflns_number 7028
_diffrn_reflns_theta_max 21.95
_diffrn_reflns_theta_min 2.13
_diffrn_standards_decay_% '12.6 (corrected)'
_diffrn_standards_interval_time 90
_diffrn_standards_number 3
_exptl_absorpt_coefficient_mu 1.034
_exptl_absorpt_correction_type none
_exptl_crystal_colour 'deep purple'
_exptl_crystal_density_diffrn 1.617
_exptl_crystal_description 'oblong blocks'
_exptl_crystal_F_000 2843.38
_exptl_crystal_size_max 0.3
_exptl_crystal_size_mid 0.2
_exptl_crystal_size_min 0.15
_refine_diff_density_max 1.1
_refine_diff_density_min -.855
_refine_ls_extinction_method none
_refine_ls_goodness_of_fit_all 1.617
_refine_ls_goodness_of_fit_obs 2.271
_refine_ls_hydrogen_treatment 'noref, fixed B'
_refine_ls_matrix_type full
_refine_ls_number_constraints 0
_refine_ls_number_parameters 391
_refine_ls_number_reflns 2921
_refine_ls_number_restraints 0
_refine_ls_R_factor_all .165
_refine_ls_R_factor_obs .060
_refine_ls_shift/esd_max .227
_refine_ls_shift/esd_mean .012
_refine_ls_structure_factor_coef F
_refine_ls_weighting_details 'w = 1/[\s^2^(F)]'
_refine_ls_weighting_scheme calc
_refine_ls_wR_factor_all .064
_refine_ls_wR_factor_obs .056
_reflns_number_observed 2925
_reflns_number_total 7028
_reflns_observed_criterion refl_observed_if_Inet_>_2_sigma(Inet)
_cod_data_source_file na1163.cif
_cod_data_source_block txn34
_cod_depositor_comments
;
The following automatic conversions were performed:

'_refine_ls_weighting_scheme' value 'w = 1/[\s^2^(F)]' was changed to
'calc'. New tag '_refine_ls_weighting_details' was created. The value
of the new tag was set to 'w = 1/[\s^2^(F)]'.

Automatic conversion script
Id: cif_fix_values 3143 2015-03-26 13:38:13Z robertas 
;
_cod_original_cell_volume 5780(8)
_cod_original_sg_symbol_Hall -P_2ybc
_cod_original_sg_symbol_H-M 'P 21/c'
_cod_database_code 2004421

loop_
_symmetry_equiv_pos_as_xyz
+x,+y,+z
-x,1/2+y,1/2-z
-x,-y,-z
+x,1/2-y,1/2+z

loop_
_atom_site_aniso_label
_atom_site_aniso_U_11
_atom_site_aniso_U_22
_atom_site_aniso_U_33
_atom_site_aniso_U_12
_atom_site_aniso_U_13
_atom_site_aniso_U_23
Co1 .0560(10) .0670(10) .0300(10) .0070(10) .0035(9) .0040(10)
Co2 .0570(10) .0630(10) .0390(10) .0020(10) .0108(9) .0000(10)
Co3 .0540(10) .081(2) .0460(10) -.0030(10) .0040(10) -.0100(10)
S4 .060(2) .100(3) .045(2) -.006(2) .009(2) .001(2)
S5 .077(3) .084(3) .047(2) .022(2) .011(2) -.007(2)
S6 .081(3) .116(4) .060(3) -.046(3) -.003(2) .009(3)

loop_
_atom_site_label
_atom_site_fract_x
_atom_site_fract_y
_atom_site_fract_z
_atom_site_U_iso_or_equiv
_atom_site_thermal_displace_type
_atom_site_calc_flag
Co1 -.0684(1) .5517(1) .33260(6) .053(1) Uani ?
Co2 -.2480(1) .5963(1) -.00302(7) .054(1) Uani ?
Co3 .5812(1) .6355(1) .66784(7) .062(1) Uani ?
S4 .2700(2) .7376(3) .5058(1) .069(2) Uani ?
S5 -.0315(2) .4564(2) .1573(1) .071(2) Uani ?
S6 -.4709(3) .5042(3) -.1936(1) .091(3) Uani ?
N11 .5307(6) .7069(6) .7221(4) .049(3) Uiso ?
C12 .5881(8) .7131(8) .7737(5) .070(4) Uiso ?
C13 .5623(8) .7537(8) .8144(5) .061(4) Uiso ?
C14 .4804(9) .7875(8) .8062(5) .070(4) Uiso ?
C15 .4196(8) .7832(8) .7537(6) .072(4) Uiso ?
C16 .4479(8) .7412(8) .7136(5) .051(4) Uiso ?
C17 .3861(8) .7369(8) .6599(6) .070(4) Uiso ?
C18 .3280(8) .7330(8) .6179(5) .065(4) Uiso ?
C19 .2548(8) .7219(8) .5690(5) .060(4) Uiso ?
C20 .1708(8) .6956(8) .5648(5) .066(4) Uiso ?
C21 .1181(9) .6852(8) .5099(6) .079(4) Uiso ?
C22 .1622(8) .7053(8) .4740(5) .058(4) Uiso ?
C23 .1299(8) .6956(8) .4154(6) .068(4) Uiso ?
C24 .1018(8) .6872(8) .3681(5) .057(4) Uiso ?
C25 .0657(8) .6847(8) .3095(5) .055(4) Uiso ?
N26 -.0118(6) .6377(6) .2904(4) .049(3) Uiso ?
C27 -.0526(7) .6424(8) .2351(5) .058(4) Uiso ?
C28 -.0165(8) .6884(8) .2013(5) .069(4) Uiso ?
C29 .0627(8) .7306(8) .2210(5) .069(4) Uiso ?
C30 .1064(8) .7312(8) .2767(5) .063(4) Uiso ?
N31 .0370(6) .4793(6) .3823(4) .051(3) Uiso ?
C32 .0485(8) .4811(8) .4373(5) .072(4) Uiso ?
C33 .1165(8) .4337(8) .4738(5) .061(4) Uiso ?
C34 .1732(8) .3867(8) .4557(5) .059(4) Uiso ?
C35 .1652(7) .3842(8) .4014(5) .055(4) Uiso ?
C36 .0956(8) .4290(7) .3648(5) .049(3) Uiso ?
C37 .0826(8) .4256(8) .3078(5) .058(4) Uiso ?
C38 .0704(7) .4155(8) .2605(5) .056(4) Uiso ?
C39 .0517(7) .4012(8) .2029(5) .055(4) Uiso ?
C40 .0950(7) .3437(7) .1784(5) .050(3) Uiso ?
C41 .0600(7) .3460(7) .1199(5) .052(4) Uiso ?
C42 -.0092(7) .4028(8) .1034(5) .051(3) Uiso ?
C43 -.0598(8) .4234(8) .0488(5) .058(4) Uiso ?
C44 -.1030(7) .4408(7) .0043(5) .054(4) Uiso ?
C45 -.1506(8) .4601(8) -.0529(5) .053(4) Uiso ?
N46 -.2128(6) .5239(6) -.0618(4) .048(3) Uiso ?
C47 -.2560(8) .5444(8) -.1154(5) .059(4) Uiso ?
C48 -.2383(8) .5001(9) -.1576(5) .071(4) Uiso ?
C49 -.1775(8) .4354(8) -.1476(5) .067(4) Uiso ?
C50 -.1302(8) .4139(8) -.0935(5) .063(4) Uiso ?
N51 -.3007(6) .5044(6) .0392(4) .058(3) Uiso ?
C52 -.2599(8) .4992(8) .0945(5) .069(4) Uiso ?
C53 -.2880(9) .4352(9) .1245(5) .079(4) Uiso ?
C54 -.355(1) .3821(9) .1024(6) .090(5) Uiso ?
C55 -.3985(9) .3867(9) .0478(6) .084(5) Uiso ?
C56 -.3687(8) .4482(9) .0165(5) .063(4) Uiso ?
C57 -.4118(8) .4534(9) -.0413(6) .072(4) Uiso ?
C58 -.4529(8) .4548(8) -.0879(6) .067(4) Uiso ?
C59 -.5042(8) .4538(8) -.1432(5) .064(4) Uiso ?
C60 -.5854(9) .4154(8) -.1636(5) .073(4) Uiso ?
C61 -.6213(8) .4269(8) -.2206(5) .069(4) Uiso ?
C62 -.5674(8) .4743(8) -.2435(5) .061(4) Uiso ?
C63 -.5792(8) .4947(8) -.2976(6) .063(4) Uiso ?
C64 -.5831(8) .5125(8) -.3424(5) .062(4) Uiso ?
C65 -.5803(8) .5359(8) -.3966(5) .064(4) Uiso ?
N66 -.5160(6) .5940(6) -.4007(4) .061(3) Uiso ?
C67 -.5101(8) .6182(8) -.4492(5) .063(4) Uiso ?
C68 -.5700(9) .5827(9) -.4979(5) .077(4) Uiso ?
C69 -.6325(9) .5253(9) -.4939(6) .089(5) Uiso ?
C70 -.6416(9) .4996(9) -.4440(6) .085(5) Uiso ?
N71 -.1846(8) .6448(8) .3676(5) .086(4) Uiso ?
O72 -.1080(5) .6055(5) .3940(3) .070(3) Uiso ?
O73 -.1976(5) .6455(5) .3173(3) .074(3) Uiso ?
O74 -.2314(7) .6748(7) .3928(4) .114(4) Uiso ?
N76 -.1810(8) .4253(8) .2880(5) .086(4) Uiso ?
O77 -.1423(5) .4837(6) .2661(3) .072(3) Uiso ?
O78 -.1630(6) .4325(6) .3391(4) .095(3) Uiso ?
O79 -.2373(6) .3756(6) .2620(4) .089(3) Uiso ?
N81 -.3764(9) .7180(9) -.0267(5) .094(4) Uiso ?
O82 -.3529(6) .6628(6) -.0562(4) .088(3) Uiso ?
O83 -.3306(6) .7123(7) .0216(4) .113(4) Uiso ?
O84 -.4342(7) .7708(7) -.0453(4) .109(4) Uiso ?
N86 -.1001(7) .6874(7) .0373(5) .070(3) Uiso ?
O87 -.1400(5) .6307(5) .0593(3) .065(2) Uiso ?
O88 -.1390(6) .6997(5) -.0128(4) .082(3) Uiso ?
O89 -.0343(6) .7266(6) .0627(3) .084(3) Uiso ?
N91 .7159(8) .7441(9) .6706(5) .092(4) Uiso ?
O92 .6414(6) .7231(5) .6316(3) .076(3) Uiso ?
O93 .7240(6) .7056(6) .7126(4) .105(4) Uiso ?
O94 .7607(7) .8004(7) .6568(4) .115(4) Uiso ?
N96 .6764(8) .4859(9) .6834(5) .097(4) Uiso ?
O97 .6367(5) .5321(6) .7129(3) .081(3) Uiso ?
O98 .6692(6) .5161(6) .6372(4) .097(3) Uiso ?
O99 .7171(7) .4209(8) .7006(4) .128(4) Uiso ?
H12 .64691 .68841 .78147 .06000 Uiso yes
H13 .60467 .75777 .84965 .06000 Uiso yes
H14 .46349 .81343 .83541 .06000 Uiso yes
H15 .36123 .80851 .74628 .06000 Uiso yes
H20 .14912 .68490 .59522 .06000 Uiso yes
H21 .05720 .66655 .49969 .06000 Uiso yes
H27 -.10829 .61265 .22047 .06000 Uiso yes
H28 -.04718 .69010 .16349 .06000 Uiso yes
H29 .08843 .76090 .19656 .06000 Uiso yes
H30 .16159 .76156 .29111 .06000 Uiso yes
H32 .00891 .51563 .45088 .06000 Uiso yes
H33 .12240 .43524 .51153 .06000 Uiso yes
H34 .22035 .35486 .48054 .06000 Uiso yes
H35 .20724 .35122 .38886 .06000 Uiso yes
H40 .14248 .30618 .19760 .06000 Uiso yes
H41 .08267 .31142 .09602 .06000 Uiso yes
H47 -.29931 .59069 -.12322 .06000 Uiso yes
H48 -.26930 .51535 -.19403 .06000 Uiso yes
H49 -.16644 .40411 -.17686 .06000 Uiso yes
H50 -.08563 .36901 -.08567 .06000 Uiso yes
H52 -.21255 .53858 .11156 .06000 Uiso yes
H53 -.25791 .43026 .16240 .06000 Uiso yes
H54 -.37379 .33973 .12411 .06000 Uiso yes
H55 -.44787 .34900 .03135 .06000 Uiso yes
H60 -.61545 .38483 -.14155 .06000 Uiso yes
H61 -.67776 .40275 -.24102 .06000 Uiso yes
H67 -.46514 .65929 -.45299 .06000 Uiso yes
H68 -.56334 .60171 -.53181 .06000 Uiso yes
H69 -.67154 .50370 -.52983 .06000 Uiso yes
H70 -.68745 .45976 -.43646 .06000 Uiso yes

loop_
_atom_type_symbol
_atom_type_scat_dispersion_real
_atom_type_scat_dispersion_imag
_atom_type_scat_source
C .002 .002 Int._Tables_Vol_IV_Tables_2.2B_and_2.3.1
H 0 0 Int._Tables_Vol_IV_Tables_2.2B_and_2.3.1
Co .299 .973 Int._Tables_Vol_IV_Tables_2.2B_and_2.3.1
N .004 .003 Int._Tables_Vol_IV_Tables_2.2B_and_2.3.1
O .008 .006 Int._Tables_Vol_IV_Tables_2.2B_and_2.3.1
S .11 .124 Int._Tables_Vol_IV_Tables_2.2B_and_2.3.1

loop_
_geom_angle_atom_site_label_1
_geom_angle_atom_site_label_2
_geom_angle_atom_site_label_3
_geom_angle_site_symmetry_1
_geom_angle_site_symmetry_2
_geom_angle_site_symmetry_3
_geom_angle
_geom_angle_publ_flag
N26 Co1 N31 . . . 106.3(4) yes
N26 Co1 O72 . . . 115.4(4) yes
N26 Co1 O73 . . . 90.1(3) yes
N26 Co1 O77 . . . 95.9(4) yes
N26 Co1 O78 . . . 153.4(3) yes
N31 Co1 O72 . . . 95.7(4) yes
N31 Co1 O73 . . . 152.7(4) yes
N31 Co1 O77 . . . 113.5(3) yes
N31 Co1 O78 . . . 86.9(3) yes
O72 Co1 O73 . . . 57.2(3) yes
O72 Co1 O77 . . . 129.2(3) yes
O72 Co1 O78 . . . 85.3(4) yes
O73 Co1 O77 . . . 85.6(3) yes
O73 Co1 O78 . . . 87.7(3) yes
O77 Co1 O78 . . . 57.5(4) yes
N46 Co2 N51 . . . 104.6(4) yes
N46 Co2 O82 . . . 95.9(4) yes
N46 Co2 O83 . . . 150.3(3) yes
N46 Co2 O87 . . . 112.4(4) yes
N46 Co2 O88 . . . 85.8(4) yes
N51 Co2 O82 . . . 108.7(4) yes
N51 Co2 O83 . . . 92.0(4) yes
N51 Co2 O87 . . . 97.0(4) yes
N51 Co2 O88 . . . 154.3(3) yes
O82 Co2 O83 . . . 55.1(4) yes
O82 Co2 O87 . . . 135.4(3) yes
O82 Co2 O88 . . . 93.2(3) yes
O83 Co2 O87 . . . 89.2(3) yes
O83 Co2 O88 . . . 89.7(3) yes
O87 Co2 O88 . . . 57.3(3) yes
N11 Co3 N66 . . 1_656 113.9(4) yes
N11 Co3 O92 . . . 106.3(4) yes
N11 Co3 O93 . . . 85.7(4) yes
N11 Co3 O97 . . . 101.8(4) yes
N11 Co3 O98 . . . 157.0(3) yes
N66 Co3 O92 1_656 . . 97.6(4) yes
N66 Co3 O93 1_656 . . 151.9(4) yes
N66 Co3 O97 1_656 . . 110.0(4) yes
N66 Co3 O98 1_656 . . 80.9(4) yes
O92 Co3 O93 . . . 56.2(3) yes
O92 Co3 O97 . . . 127.8(4) yes
O92 Co3 O98 . . . 88.0(4) yes
O93 Co3 O97 . . . 83.7(3) yes
O93 Co3 O98 . . . 87.7(3) yes
O97 Co3 O98 . . . 55.6(4) yes
C19 S4 C22 . . . 91.5(6) ?
C39 S5 C42 . . . 91.8(6) ?
C59 S6 C62 . . . 93.2(6) ?
Co3 N11 C12 . . . 114.6(8) ?
Co3 N11 C16 . . . 128.3(7) ?
C12 N11 C16 . . . 117.0(10) ?
N11 C12 C13 . . . 121.0(10) ?
N11 C12 H12 . . . 119.0(10) ?
C13 C12 H12 . . . 119.0(10) ?
C12 C13 C14 . . . 122.0(10) ?
C12 C13 H13 . . . 119.0(10) ?
C14 C13 H13 . . . 119.0(10) ?
C13 C14 C15 . . . 119.0(10) ?
C13 C14 H14 . . . 120.0(10) ?
C15 C14 H14 . . . 121.0(10) ?
C14 C15 C16 . . . 118.0(10) ?
C14 C15 H15 . . . 121.0(10) ?
C16 C15 H15 . . . 122.0(10) ?
N11 C16 C15 . . . 123.0(10) ?
N11 C16 C17 . . . 119.0(10) ?
C15 C16 C17 . . . 118.0(10) ?
C16 C17 C18 . . . 173(2) ?
C17 C18 C19 . . . 175.0(10) ?
S4 C19 C18 . . . 121.0(10) ?
S4 C19 C20 . . . 111.3(9) ?
C18 C19 C20 . . . 127.0(10) ?
C19 C20 C21 . . . 112.0(10) ?
C19 C20 H20 . . . 124.0(10) ?
C21 C20 H20 . . . 124.0(10) ?
C20 C21 C22 . . . 113.0(10) ?
C20 C21 H21 . . . 123(2) ?
C22 C21 H21 . . . 123.0(10) ?
S4 C22 C21 . . . 111.4(9) ?
S4 C22 C23 . . . 121.0(10) ?
C21 C22 C23 . . . 127.0(10) ?
C22 C23 C24 . . . 178.0(10) ?
C23 C24 C25 . . . 175.0(10) ?
C24 C25 N26 . . . 115.0(10) ?
C24 C25 C30 . . . 121.0(10) ?
N26 C25 C30 . . . 124.0(10) ?
Co1 N26 C25 . . . 127.8(8) ?
Co1 N26 C27 . . . 116.0(7) ?
C25 N26 C27 . . . 116.0(10) ?
N26 C27 C28 . . . 122.0(10) ?
N26 C27 H27 . . . 118.0(10) ?
C28 C27 H27 . . . 119.0(10) ?
C27 C28 C29 . . . 120.0(10) ?
C27 C28 H28 . . . 119.0(10) ?
C29 C28 H28 . . . 120.0(10) ?
C28 C29 C30 . . . 120.0(10) ?
C28 C29 H29 . . . 120.0(10) ?
C30 C29 H29 . . . 120.0(10) ?
C25 C30 C29 . . . 117.0(10) ?
C25 C30 H30 . . . 122.0(10) ?
C29 C30 H30 . . . 121.0(10) ?
Co1 N31 C32 . . . 117.8(8) ?
Co1 N31 C36 . . . 125.4(8) ?
C32 N31 C36 . . . 116.9(9) ?
N31 C32 C33 . . . 122.0(10) ?
N31 C32 H32 . . . 119.0(10) ?
C33 C32 H32 . . . 119.0(10) ?
C32 C33 C34 . . . 120.0(10) ?
C32 C33 H33 . . . 120.0(10) ?
C34 C33 H33 . . . 120.0(10) ?
C33 C34 C35 . . . 120.0(10) ?
C33 C34 H34 . . . 120.0(10) ?
C35 C34 H34 . . . 120.0(10) ?
C34 C35 C36 . . . 120.0(10) ?
C34 C35 H35 . . . 120.0(10) ?
C36 C35 H35 . . . 120.0(10) ?
N31 C36 C35 . . . 121.0(10) ?
N31 C36 C37 . . . 116.9(9) ?
C35 C36 C37 . . . 122.0(10) ?
C36 C37 C38 . . . 175.0(10) ?
C37 C38 C39 . . . 177.0(10) ?
S5 C39 C38 . . . 121.5(9) ?
S5 C39 C40 . . . 112.2(9) ?
C38 C39 C40 . . . 126.0(10) ?
C39 C40 C41 . . . 112.2(9) ?
C39 C40 H40 . . . 124.0(10) ?
C41 C40 H40 . . . 124.0(10) ?
C40 C41 C42 . . . 112.0(10) ?
C40 C41 H41 . . . 124.0(10) ?
C42 C41 H41 . . . 124.0(10) ?
S5 C42 C41 . . . 112.1(9) ?
S5 C42 C43 . . . 120.2(9) ?
C41 C42 C43 . . . 128.0(10) ?
C42 C43 C44 . . . 179.0(10) ?
C43 C44 C45 . . . 175.0(10) ?
C44 C45 N46 . . . 116.0(10) ?
C44 C45 C50 . . . 120.0(10) ?
N46 C45 C50 . . . 124.0(10) ?
Co2 N46 C45 . . . 126.2(7) ?
Co2 N46 C47 . . . 117.0(7) ?
C45 N46 C47 . . . 117.0(10) ?
N46 C47 C48 . . . 122.0(10) ?
N46 C47 H47 . . . 119.0(10) ?
C48 C47 H47 . . . 119.0(10) ?
C47 C48 C49 . . . 120.0(10) ?
C47 C48 H48 . . . 120.0(10) ?
C49 C48 H48 . . . 120.0(10) ?
C48 C49 C50 . . . 120.0(10) ?
C48 C49 H49 . . . 120.0(10) ?
C50 C49 H49 . . . 120.0(10) ?
C45 C50 C49 . . . 118.0(10) ?
C45 C50 H50 . . . 121.0(10) ?
C49 C50 H50 . . . 121.0(10) ?
Co2 N51 C52 . . . 116.4(8) ?
Co2 N51 C56 . . . 125.1(8) ?
C52 N51 C56 . . . 118.0(10) ?
N51 C52 C53 . . . 119.0(10) ?
N51 C52 H52 . . . 120.0(10) ?
C53 C52 H52 . . . 121.0(10) ?
C52 C53 C54 . . . 122.0(10) ?
C52 C53 H53 . . . 119.0(10) ?
C54 C53 H53 . . . 119(2) ?
C53 C54 C55 . . . 120.0(10) ?
C53 C54 H54 . . . 120.0(10) ?
C55 C54 H54 . . . 119.0(10) ?
C54 C55 C56 . . . 118.0(10) ?
C54 C55 H55 . . . 121(2) ?
C56 C55 H55 . . . 120.0(10) ?
N51 C56 C55 . . . 121.0(10) ?
N51 C56 C57 . . . 119.0(10) ?
C55 C56 C57 . . . 120.0(10) ?
C56 C57 C58 . . . 175(2) ?
C57 C58 C59 . . . 178.0(10) ?
S6 C59 C58 . . . 123.0(10) ?
S6 C59 C60 . . . 111.0(10) ?
C58 C59 C60 . . . 126.0(10) ?
C59 C60 C61 . . . 113.0(10) ?
C59 C60 H60 . . . 123.0(10) ?
C61 C60 H60 . . . 124.0(10) ?
C60 C61 C62 . . . 114.0(10) ?
C60 C61 H61 . . . 123.0(10) ?
C62 C61 H61 . . . 123.0(10) ?
S6 C62 C61 . . . 109.1(9) ?
S6 C62 C63 . . . 121.0(10) ?
C61 C62 C63 . . . 129.0(10) ?
C62 C63 C64 . . . 176.0(10) ?
C63 C64 C65 . . . 175.0(10) ?
C64 C65 C70 . . . 122.0(10) ?
C64 C65 N66 . . . 117.0(10) ?
C70 C65 N66 . . . 121.0(10) ?
Co3 N66 C67 . 1_656 1_656 119.0(8) ?
Co3 N66 C65 . 1_656 1_656 120.4(8) ?
C67 N66 C65 1_656 1_656 1_656 120.0(10) ?
N66 C67 C68 1_656 1_656 1_656 121.0(10) ?
N66 C67 H67 1_656 1_656 1_656 122.0(10) ?
C68 C67 H67 1_656 1_656 1_656 118.0(10) ?
C67 C68 C69 1_656 1_656 1_656 119.0(10) ?
C67 C68 H68 1_656 1_656 1_656 118.0(10) ?
C69 C68 H68 1_656 1_656 1_656 123.0(10) ?
C68 C69 H69 1_656 1_656 1_656 114.0(10) ?
C68 C69 C70 1_656 1_656 1_656 122.0(10) ?
H69 C69 C70 1_656 1_656 1_656 124.0(10) ?
C65 C70 H70 . . . 114.0(10) ?
C65 C70 C69 . . . 117.0(10) ?
H70 C70 C69 . . . 128.0(10) ?
O72 N71 O73 . . . 113.0(10) ?
O72 N71 O74 . . . 119.0(10) ?
O73 N71 O74 . . . 128.0(10) ?
Co1 O72 N71 . . . 102.3(7) ?
Co1 O73 N71 . . . 87.1(7) ?
O77 N76 O78 . . . 114.0(10) ?
O77 N76 O79 . . . 123.0(10) ?
O78 N76 O79 . . . 123.0(10) ?
Co1 O77 N76 . . . 101.6(7) ?
Co1 O78 N76 . . . 87.0(8) ?
O82 N81 O83 . . . 112.0(10) ?
O82 N81 O84 . . . 122.0(10) ?
O83 N81 O84 . . . 126.0(10) ?
Co2 O82 N81 . . . 103.9(7) ?
Co2 O83 N81 . . . 89.1(9) ?
O87 N86 O88 . . . 113.5(9) ?
O87 N86 O89 . . . 122.0(10) ?
O88 N86 O89 . . . 124.0(10) ?
Co2 O87 N86 . . . 102.6(6) ?
Co2 O88 N86 . . . 86.5(7) ?
O92 N91 O93 . . . 114.0(10) ?
O92 N91 O94 . . . 113.0(10) ?
O93 N91 O94 . . . 133.0(10) ?
Co3 O92 N91 . . . 103.4(8) ?
Co3 O93 N91 . . . 86.9(7) ?
O97 N96 O98 . . . 115.0(10) ?
O97 N96 O99 . . . 121.0(10) ?
O98 N96 O99 . . . 124.0(10) ?
Co3 O97 N96 . . . 106.4(8) ?
Co3 O98 N96 . . . 82.8(8) ?

loop_
_geom_bond_atom_site_label_1
_geom_bond_atom_site_label_2
_geom_bond_site_symmetry_1
_geom_bond_site_symmetry_2
_geom_bond_distance
_geom_bond_publ_flag
Co1 N26 . . 2.050(10) yes
Co1 N31 . . 2.072(8) yes
Co1 O72 . . 2.024(9) yes
Co1 O73 . . 2.396(8) yes
Co1 O77 . . 2.039(8) yes
Co1 O78 . . 2.370(10) yes
Co2 N46 . . 2.060(10) yes
Co2 N51 . . 2.070(10) yes
Co2 O82 . . 2.059(8) yes
Co2 O83 . . 2.370(10) yes
Co2 O87 . . 2.020(7) yes
Co2 O88 . . 2.373(9) yes
Co3 N11 . . 2.090(10) yes
Co3 N66 . 1_656 2.055(9) yes
Co3 O92 . . 2.002(9) yes
Co3 O93 . . 2.425(9) yes
Co3 O97 . . 1.991(8) yes
Co3 O98 . . 2.530(10) yes
S4 C19 . . 1.720(10) ?
S4 C22 . . 1.710(10) ?
S5 C39 . . 1.690(10) ?
S5 C42 . . 1.720(10) ?
S6 C59 . . 1.700(10) ?
S6 C62 . . 1.720(10) ?
N11 C12 . . 1.370(10) ?
N11 C16 . . 1.340(10) ?
C12 C13 . . 1.37(2) ?
C12 H12 . . .950(10) ?
C13 C14 . . 1.33(2) ?
C13 H13 . . .950(10) ?
C14 C15 . . 1.40(2) ?
C14 H14 . . .950(10) ?
C15 C16 . . 1.39(2) ?
C15 H15 . . .950(10) ?
C16 C17 . . 1.43(2) ?
C17 C18 . . 1.19(2) ?
C18 C19 . . 1.44(2) ?
C19 C20 . . 1.34(2) ?
C20 C21 . . 1.42(2) ?
C20 H20 . . .950(10) ?
C21 C22 . . 1.33(2) ?
C21 H21 . . .950(10) ?
C22 C23 . . 1.45(2) ?
C23 C24 . . 1.17(2) ?
C24 C25 . . 1.44(2) ?
C25 N26 . . 1.360(10) ?
C25 C30 . . 1.38(2) ?
N26 C27 . . 1.380(10) ?
C27 C28 . . 1.36(2) ?
C27 H27 . . .950(10) ?
C28 C29 . . 1.35(2) ?
C28 H28 . . .950(10) ?
C29 C30 . . 1.39(2) ?
C29 H29 . . .950(10) ?
C30 H30 . . .950(10) ?
N31 C32 . . 1.37(2) ?
N31 C36 . . 1.36(2) ?
C32 C33 . . 1.39(2) ?
C32 H32 . . .950(10) ?
C33 C34 . . 1.32(2) ?
C33 H33 . . .950(10) ?
C34 C35 . . 1.36(2) ?
C34 H34 . . .950(10) ?
C35 C36 . . 1.390(10) ?
C35 H35 . . .950(10) ?
C36 C37 . . 1.42(2) ?
C37 C38 . . 1.18(2) ?
C38 C39 . . 1.44(2) ?
C39 C40 . . 1.36(2) ?
C40 C41 . . 1.44(2) ?
C40 H40 . . .950(10) ?
C41 C42 . . 1.34(2) ?
C41 H41 . . .950(10) ?
C42 C43 . . 1.43(2) ?
C43 C44 . . 1.18(2) ?
C44 C45 . . 1.47(2) ?
C45 N46 . . 1.340(10) ?
C45 C50 . . 1.37(2) ?
N46 C47 . . 1.380(10) ?
C47 C48 . . 1.37(2) ?
C47 H47 . . .950(10) ?
C48 C49 . . 1.33(2) ?
C48 H48 . . .950(10) ?
C49 C50 . . 1.41(2) ?
C49 H49 . . .950(10) ?
C50 H50 . . .950(10) ?
N51 C52 . . 1.38(2) ?
N51 C56 . . 1.35(2) ?
C52 C53 . . 1.39(2) ?
C52 H52 . . .950(10) ?
C53 C54 . . 1.31(2) ?
C53 H53 . . .950(10) ?
C54 C55 . . 1.37(2) ?
C54 H54 . . .95(2) ?
C55 C56 . . 1.40(2) ?
C55 H55 . . .950(10) ?
C56 C57 . . 1.44(2) ?
C57 C58 . . 1.18(2) ?
C58 C59 . . 1.41(2) ?
C59 C60 . . 1.35(2) ?
C60 C61 . . 1.42(2) ?
C60 H60 . . .950(10) ?
C61 C62 . . 1.36(2) ?
C61 H61 . . .950(10) ?
C62 C63 . . 1.38(2) ?
C63 C64 . . 1.17(2) ?
C64 C65 . . 1.45(2) ?
C65 C70 . . 1.42(2) ?
C65 N66 . . 1.36(2) ?
N66 C67 1_656 1_656 1.33(2) ?
C67 C68 1_656 1_656 1.43(2) ?
C67 H67 1_656 1_656 .960(10) ?
C68 C69 1_656 1_656 1.33(2) ?
C68 H68 1_656 1_656 .950(10) ?
C69 H69 1_656 1_656 1.000(10) ?
C69 C70 1_656 1_656 1.39(2) ?
C70 H70 . . .99(2) ?
N71 O72 . . 1.330(10) ?
N71 O73 . . 1.25(2) ?
N71 O74 . . 1.19(2) ?
N76 O77 . . 1.29(2) ?
N76 O78 . . 1.26(2) ?
N76 O79 . . 1.200(10) ?
N81 O82 . . 1.25(2) ?
N81 O83 . . 1.24(2) ?
N81 O84 . . 1.19(2) ?
N86 O87 . . 1.280(10) ?
N86 O88 . . 1.260(10) ?
N86 O89 . . 1.200(10) ?
N91 O92 . . 1.330(10) ?
N91 O93 . . 1.20(2) ?
N91 O94 . . 1.22(2) ?
N96 O97 . . 1.31(2) ?
N96 O98 . . 1.25(2) ?
N96 O99 . . 1.19(2) ?
